data_1528821
loop_
_publ_author_name
'Reinhardt, A.'
'Hellner, E.'
'Ahsbahs, H.'

_publ_section_title
;
 Die Kristallstruktur von Nephelinhydrat I, einem Zeolith
;
_journal_name_full 'Fortschritte der Mineralogie, Beiheft'
_journal_page_first 175
_journal_page_last 176
_journal_volume 60
_journal_year 1982
_chemical_formula_sum 'Al3 H2 Na3 O13 Si3'
_chemical_name_systematic 'Na3 (Al3 Si3 O12) (H2 O)'
_space_group_IT_number 26
_symmetry_space_group_name_Hall 'P 2c -2'
_symmetry_space_group_name_H-M 'P m c 21'
_cell_angle_alpha 90
_cell_angle_beta 90
_cell_angle_gamma 90
_cell_formula_units_Z 1
_cell_length_a 7.503
_cell_length_b 8.233
_cell_length_c 5.23
_cell_volume 323.069
_citation_journal_id_ASTM FMNBB6
_cod_data_source_file Reinhardt_FMNBB6_1982_600.cif
_cod_data_source_block H2Al3Na3O13Si3
_cod_original_cell_volume 323.0686
_cod_original_formula_sum 'H2 Al3 Na3 O13 Si3'
_cod_database_code 1528821

loop_
_symmetry_equiv_pos_as_xyz
x,y,z
-x,-y,z+1/2
-x,y,z
x,-y,z+1/2

loop_
_atom_site_label
_atom_site_type_symbol
_atom_site_fract_x
_atom_site_fract_y
_atom_site_fract_z
_atom_site_occupancy
_atom_site_U_iso_or_equiv
O4 O-2 0.3204 0.2833 0.061 1 0.0
O2 O-2 0.5 0.5628 0.17 1 0.0
O5 O-2 0 0.33 0.514 0.25 0.0
Na1 Na+1 0.5 0.1774 0.466 1 0.0
Al2 Al+3 0.2173 0.106 0 0.5 0.0
O6 O-2 0 0.47 0.538 0.25 0.0
O3 O-2 0.2849 0.0326 0.718 1 0.0
Na2 Na+1 0 0.419 0.106 0.5 0.0
Si1 Si+4 0.5 0.3942 -0.015 0.5 0.0
O1 O-2 0 0.142 0.014 1 0.0
Al1 Al+3 0.5 0.3942 -0.015 0.5 0.0
Si2 Si+4 0.2173 0.106 0 0.5 0.0
